data_7720471
loop_
_publ_author_name
'Gong, Yi'
'Shibata, Kaname'
'Michiue, Kenji'
'Gbertyo, Joseph'
'Rais, Zaid'
'Elsegood, Mark R. J.'
'Prior, Timothy J.'
'Redshaw, Carl'

_publ_section_title
;
 Phenoxybis(imine) complexes of vanadium: structure, ethylene
 polymerization, and ring opening polymerization of &#x3b5;-caprolactone.
;
_journal_issue 4
_journal_name_full 'Dalton transactions (Cambridge, England : 2003)'
_journal_page_first 1866
_journal_page_last 1881
_journal_paper_doi 10.1039/d5dt02846a
_journal_volume 55
_journal_year 2026
_chemical_formula_moiety 'C52 H42 F12 N4 O3 V, C7 H8'
_chemical_formula_sum 'C59 H50 F12 N4 O3 V'
_chemical_formula_weight 1141.97
_chemical_properties_physical Air-sensitive,Moisture-sensitive
_space_group_crystal_system monoclinic
_space_group_IT_number 15
_space_group_name_Hall '-C 2yc'
_space_group_name_H-M_alt 'C 1 2/c 1'
_atom_sites_solution_hydrogens geom
_atom_sites_solution_primary dual
_audit_creation_date 2022-08-22
_audit_creation_method
;
Olex2 1.3
(compiled 2020.11.12 svn.r5f609507 for OlexSys, GUI svn.r6272)
;
_audit_update_record
;
2025-01-20 deposited with the CCDC.	2025-12-16 downloaded from the CCDC.
;
_cell_angle_alpha 90
_cell_angle_beta 109.452(2)
_cell_angle_gamma 90
_cell_formula_units_Z 8
_cell_length_a 34.8959(7)
_cell_length_b 10.6717(3)
_cell_length_c 30.5882(7)
_cell_measurement_reflns_used 5745
_cell_measurement_temperature 100.00(10)
_cell_measurement_theta_max 74.5220
_cell_measurement_theta_min 2.6720
_cell_volume 10740.8(5)
_computing_cell_refinement 'CrysAlisPro 1.171.42.64a (Rigaku OD, 2022)'
_computing_data_collection 'CrysAlisPro 1.171.42.64a (Rigaku OD, 2022)'
_computing_data_reduction 'CrysAlisPro 1.171.42.64a (Rigaku OD, 2022)'
_computing_molecular_graphics 'Olex2 1.3 (Dolomanov et al., 2009)'
_computing_publication_material 'Olex2 1.3 (Dolomanov et al., 2009)'
_computing_structure_refinement 'SHELXL 2018/3 (Sheldrick, 2015)'
_computing_structure_solution 'SHELXT 2018/2 (Sheldrick, 2018)'
_diffrn_ambient_environment N~2~
_diffrn_ambient_temperature 100.00(10)
_diffrn_detector 'hybrid pixel array detector'
_diffrn_detector_area_resol_mean 10
_diffrn_detector_dtime 0.000
_diffrn_detector_type 'Rigaku, HyPix 6000HE'
_diffrn_measured_fraction_theta_full 0.996
_diffrn_measured_fraction_theta_max 0.961
_diffrn_measurement_details
;
List of Runs (angles in degrees, time in seconds):

  # Type    Start    End  Width  t~exp~   \w     \q     \k     \f   Frames
#--------------------------------------------------------------------------
  1  \w    -66.00 -33.00   0.50    0.05    -- -103.00  61.00 -90.00   66
  2  \w   -103.00 -57.00   0.50    0.05    -- -103.00  77.00  30.00   92
  3  \w    -58.00 -32.00   0.50    0.05    -- -103.00  61.00  60.00   52
  4  \w    -21.00  29.00   0.50    0.05    --  -46.61  19.00  90.00  100
  5  \w    -22.00  28.00   0.50    0.05    --  -46.61  19.00-180.00  100
  6  \w   -118.00 -64.00   0.50    0.05    --  -46.61-143.00  21.00  108
  7  \w   -162.00 -85.00   0.50    0.05    -- -103.00-143.00  21.00  154
  8  \w   -125.00 -79.00   0.50    0.05    -- -103.00-127.00-168.00   92
  9  \w   -106.00 -81.00   0.50    0.05    -- -103.00 -74.00 -75.57   50
 10  \w   -174.00 -86.00   0.50    0.05    -- -103.00 -61.00-157.37  176
 11  \w   -155.00-128.00   0.50    0.05    -- -103.00 -74.00 -75.57   54
 12  \w   -125.00 -63.00   0.50    0.05    -- -103.00 143.00  77.00  124
 13  \w     32.00 105.00   0.50    0.05    --   46.61-143.00  21.00  146
 14  \w     32.00 125.00   0.50    0.05    --  101.75-143.00  21.00  186
 15  \w     39.00  78.00   0.50    0.05    --  101.75-125.00-120.00   78
 16  \w     31.00 113.00   0.50    0.05    --  101.75-127.00-168.00  164
 17  \w     84.00 112.00   0.50    0.05    --  101.75-125.00-120.00   56
 18  \w     25.00  94.00   0.50    0.05    --   46.61-127.00-168.00  138
 19  \w     29.00 106.00   0.50    0.05    --  101.75 -94.00-180.00  154
 20  \w    -24.00  28.00   0.50    0.05    --   46.61 -19.00-120.00  104
 21  \w     53.00 105.00   0.50    0.05    --  101.75-101.00  36.70  104
 22  \w     95.00 170.00   0.50    0.05    --  101.75  61.00   0.00  150
 23  \w     70.00 118.00   0.50    0.05    --   46.61 143.00  77.00   96
 24  \w     70.00 171.00   0.50    0.05    --  101.75 143.00  77.00  202
;
_diffrn_measurement_device 'four-circle diffractometer'
_diffrn_measurement_device_details 'Rigaku, UG2 \k goniometer'
_diffrn_measurement_device_type
'Rigaku 007HF equipped with Arc)Sec VHF Varimax confocal mirrors and a UG2 goniometer and HyPix 6000HE detector'
_diffrn_measurement_method 'profile data from \w-scans'
_diffrn_measurement_specimen_support 'MiTeGen loops'
_diffrn_orient_matrix_type 'CrysAlisPro convention (1999,Acta A55,543-557)'
_diffrn_orient_matrix_UB_11 -0.0010398000
_diffrn_orient_matrix_UB_12 -0.0937661000
_diffrn_orient_matrix_UB_13 -0.0387005000
_diffrn_orient_matrix_UB_21 0.0045881000
_diffrn_orient_matrix_UB_22 -0.1093857000
_diffrn_orient_matrix_UB_23 0.0342030000
_diffrn_orient_matrix_UB_31 -0.0465855000
_diffrn_orient_matrix_UB_32 -0.0086170000
_diffrn_orient_matrix_UB_33 -0.0136500000
_diffrn_radiation_collimation 'Arc)Sec VHF Varimax focusing mirrors'
_diffrn_radiation_monochromator mirror
_diffrn_radiation_probe x-ray
_diffrn_radiation_type 'Cu K\a'
_diffrn_radiation_wavelength 1.54184
_diffrn_reflns_av_R_equivalents 0.0669
_diffrn_reflns_av_unetI/netI 0.0517
_diffrn_reflns_Laue_measured_fraction_full 0.996
_diffrn_reflns_Laue_measured_fraction_max 0.961
_diffrn_reflns_limit_h_max 35
_diffrn_reflns_limit_h_min -43
_diffrn_reflns_limit_k_max 12
_diffrn_reflns_limit_k_min -13
_diffrn_reflns_limit_l_max 38
_diffrn_reflns_limit_l_min -38
_diffrn_reflns_number 50560
_diffrn_reflns_point_group_measured_fraction_full 0.996
_diffrn_reflns_point_group_measured_fraction_max 0.961
_diffrn_reflns_theta_full 67.684
_diffrn_reflns_theta_max 75.326
_diffrn_reflns_theta_min 2.686
_diffrn_source 'Rotating anode'
_diffrn_source_current 30.0
_diffrn_source_power 1.2
_diffrn_source_target Cu
_diffrn_source_type 'Rigaku 007 HF'
_diffrn_source_voltage 40.0
_exptl_absorpt_coefficient_mu 2.340
_exptl_absorpt_correction_T_max 0.820
_exptl_absorpt_correction_T_min 0.582
_exptl_absorpt_correction_type analytical
_exptl_absorpt_process_details
;
CrysAlisPro 1.171.42.64a (Rigaku Oxford Diffraction, 2022)
Analytical numeric absorption correction using a multifaceted crystal
model based on expressions derived by R.C. Clark & J.S. Reid.
(Clark, R. C. & Reid, J. S. (1995). Acta Cryst. A51, 887-897)
Empirical absorption correction using spherical harmonics,
implemented in SCALE3 ABSPACK scaling algorithm.
;
_exptl_crystal_colour green
_exptl_crystal_colour_primary green
_exptl_crystal_density_diffrn 1.412
_exptl_crystal_description prism
_exptl_crystal_F_000 4696
_exptl_crystal_size_max 0.341
_exptl_crystal_size_mid 0.19
_exptl_crystal_size_min 0.11
_refine_diff_density_max 1.096
_refine_diff_density_min -0.465
_refine_diff_density_rms 0.069
_refine_ls_extinction_method none
_refine_ls_goodness_of_fit_ref 1.066
_refine_ls_hydrogen_treatment constr
_refine_ls_matrix_type full
_refine_ls_number_parameters 719
_refine_ls_number_reflns 10685
_refine_ls_number_restraints 0
_refine_ls_restrained_S_all 1.066
_refine_ls_R_factor_all 0.0607
_refine_ls_R_factor_gt 0.0522
_refine_ls_shift/su_max 0.001
_refine_ls_shift/su_mean 0.000
_refine_ls_structure_factor_coef Fsqd
_refine_ls_weighting_details 'w=1/[\s^2^(Fo^2^)+(0.0880P)^2^+7.8994P] where P=(Fo^2^+2Fc^2^)/3'
_refine_ls_weighting_scheme calc
_refine_ls_wR_factor_gt 0.1446
_refine_ls_wR_factor_ref 0.1506
_reflns_Friedel_coverage 0.000
_reflns_number_gt 9036
_reflns_number_total 10685
_reflns_threshold_expression 'I > 2\s(I)'
_cod_data_source_file d5dt02846a2.cif
_cod_data_source_block 12
_cod_database_code 7720471
_shelx_shelxl_version_number 2018/3
_chemical_oxdiff_formula 'C59 H50 F12 N4 O3 V'
_chemical_oxdiff_usercomment VCF3
_shelx_space_group_comment
;
The symmetry employed for this shelxl refinement is uniquely defined
by the following loop, which should always be used as a source of
symmetry information in preference to the above space-group names.
They are only intended as comments.
;
_shelx_estimated_absorpt_t_max 0.783
_shelx_estimated_absorpt_t_min 0.503
_reflns_odcompleteness_completeness 99.51
_reflns_odcompleteness_iscentric 1
_reflns_odcompleteness_theta 68.13
_olex2_refinement_description
;
1. Fixed Uiso
 At 1.2 times of:
  All C(H) groups
 At 1.5 times of:
  All C(H,H,H) groups
2.a Aromatic/amide H refined with riding coordinates:
 C3(H3), C5(H5), C7(H7), C12(H12), C15(H15), C16(H16), C17(H17), C18(H18),
 C22(H22), C23(H23), C24(H24), C25(H25), C29(H29), C31(H31), C33(H33), C40(H40),
  C41(H41), C42(H42), C43(H43), C45(H45), C48(H48), C49(H49), C50(H50),
 C51(H51), C53(H53), C54(H54), C56(H56), C57(H57), C58(H58)
2.b Idealised Me refined as rotating group:
 C9(H9A,H9B,H9C), C10(H10A,H10B,H10C), C11(H11A,H11B,H11C), C35(H35A,H35B,
 H35C), C36(H36A,H36B,H36C), C37(H37A,H37B,H37C), C59(H59A,H59B,H59C)
;
_olex2_submission_special_instructions 'No special instructions were received'
_oxdiff_exptl_absorpt_empirical_details
;
Empirical correction (ABSPACK) includes:
- Absorption correction using spherical harmonics
- Frame scaling
- Detector area scaling
- B-factor correction
;
_oxdiff_exptl_absorpt_empirical_full_max 2.420
_oxdiff_exptl_absorpt_empirical_full_min 0.392

loop_
_space_group_symop_operation_xyz
'x, y, z'
'-x, y, -z+1/2'
'x+1/2, y+1/2, z'
'-x+1/2, y+1/2, -z+1/2'
'-x, -y, -z'
'x, -y, z-1/2'
'-x+1/2, -y+1/2, -z'
'x+1/2, -y+1/2, z-1/2'

loop_
_atom_site_label
_atom_site_type_symbol
_atom_site_fract_x
_atom_site_fract_y
_atom_site_fract_z
_atom_site_U_iso_or_equiv
_atom_site_adp_type
_atom_site_occupancy
_atom_site_site_symmetry_order
_atom_site_calc_flag
_atom_site_refinement_flags_posn
_atom_site_refinement_flags_adp
_atom_site_refinement_flags_occupancy
_atom_site_disorder_assembly
_atom_site_disorder_group
V1 V 0.66190(2) 0.67766(3) 0.47094(2) 0.01834(11) Uani 1 1 d . . . . .
F1 F 0.67065(5) 0.82223(18) 0.18204(5) 0.0500(4) Uani 1 1 d . . . . .
F2 F 0.68796(4) 0.97016(16) 0.23228(5) 0.0401(4) Uani 1 1 d . . . . .
F3 F 0.68751(4) 0.77916(16) 0.25453(5) 0.0392(3) Uani 1 1 d . . . . .
F4 F 0.64746(4) 1.03908(14) 0.54723(6) 0.0426(4) Uani 1 1 d . . . . .
F5 F 0.61887(5) 0.98003(18) 0.59587(6) 0.0505(4) Uani 1 1 d . . . . .
F6 F 0.61111(4) 0.87385(15) 0.53392(5) 0.0400(4) Uani 1 1 d . . . . .
F7 F 0.58334(6) 0.7777(2) 0.63363(7) 0.0671(5) Uani 1 1 d . . . . .
F8 F 0.57671(7) 0.8148(2) 0.69980(8) 0.0746(6) Uani 1 1 d . . . . .
F9 F 0.55792(6) 0.6383(2) 0.66676(9) 0.0700(6) Uani 1 1 d . . . . .
F10 F 0.54852(5) 0.7252(2) 0.37440(6) 0.0581(5) Uani 1 1 d . . . . .
F11 F 0.52386(5) 0.5464(2) 0.34976(7) 0.0620(5) Uani 1 1 d . . . . .
F12 F 0.51875(5) 0.69394(19) 0.30174(5) 0.0524(5) Uani 1 1 d . . . . .
O1 O 0.65093(4) 0.80936(14) 0.42494(5) 0.0196(3) Uani 1 1 d . . . . .
O2 O 0.63891(4) 0.61301(14) 0.51525(5) 0.0227(3) Uani 1 1 d . . . . .
O3 O 0.70204(4) 0.60448(16) 0.47235(5) 0.0266(3) Uani 1 1 d . . . . .
N1 N 0.64608(5) 0.95091(19) 0.29866(6) 0.0259(4) Uani 1 1 d . . . . .
N2 N 0.68870(5) 0.81716(17) 0.52047(6) 0.0198(4) Uani 1 1 d . . . . .
N3 N 0.61855(6) 0.5230(2) 0.63564(7) 0.0336(5) Uani 1 1 d . . . . .
N4 N 0.61854(5) 0.57209(17) 0.41977(5) 0.0195(3) Uani 1 1 d . . . . .
C1 C 0.67569(6) 0.9018(2) 0.42377(7) 0.0185(4) Uani 1 1 d . . . . .
C2 C 0.70417(6) 0.9527(2) 0.46427(7) 0.0192(4) Uani 1 1 d . . . . .
C3 C 0.73122(6) 1.0466(2) 0.46158(7) 0.0205(4) Uani 1 1 d . . . . .
H3 H 0.749836 1.078984 0.489530 0.025 Uiso 1 1 calc R U . . .
C4 C 0.73195(6) 1.0942(2) 0.41978(7) 0.0213(4) Uani 1 1 d . . . . .
C5 C 0.70243(6) 1.0478(2) 0.37999(7) 0.0221(4) Uani 1 1 d . . . . .
H5 H 0.701266 1.080982 0.350755 0.027 Uiso 1 1 calc R U . . .
C6 C 0.67475(6) 0.9557(2) 0.38109(7) 0.0201(4) Uani 1 1 d . . . . .
C7 C 0.64422(6) 0.9139(2) 0.33747(7) 0.0221(4) Uani 1 1 d . . . . .
H7 H 0.623030 0.858988 0.338283 0.027 Uiso 1 1 calc R U . . .
C8 C 0.76274(7) 1.1929(2) 0.41663(8) 0.0259(5) Uani 1 1 d . . . . .
C9 C 0.79728(7) 1.2088(2) 0.46365(8) 0.0306(5) Uani 1 1 d . . . . .
H9A H 0.817543 1.267738 0.460036 0.046 Uiso 1 1 calc R U . . .
H9B H 0.810169 1.127431 0.473912 0.046 Uiso 1 1 calc R U . . .
H9C H 0.785987 1.241174 0.486766 0.046 Uiso 1 1 calc R U . . .
C10 C 0.74095(8) 1.3184(2) 0.40196(8) 0.0322(5) Uani 1 1 d . . . . .
H10A H 0.730590 1.348108 0.426221 0.048 Uiso 1 1 calc R U . . .
H10B H 0.718246 1.307399 0.372959 0.048 Uiso 1 1 calc R U . . .
H10C H 0.760068 1.379996 0.397320 0.048 Uiso 1 1 calc R U . . .
C11 C 0.78224(8) 1.1508(3) 0.38083(9) 0.0375(6) Uani 1 1 d . . . . .
H11A H 0.802758 1.212198 0.379645 0.056 Uiso 1 1 calc R U . . .
H11B H 0.761251 1.144526 0.350230 0.056 Uiso 1 1 calc R U . . .
H11C H 0.795143 1.068869 0.389776 0.056 Uiso 1 1 calc R U . . .
C12 C 0.70675(6) 0.9124(2) 0.50991(7) 0.0201(4) Uani 1 1 d . . . . .
H12 H 0.723508 0.960960 0.535060 0.024 Uiso 1 1 calc R U . . .
C13 C 0.61423(7) 0.9181(2) 0.25806(7) 0.0262(5) Uani 1 1 d . . . . .
C14 C 0.62352(7) 0.8760(3) 0.21921(8) 0.0314(5) Uani 1 1 d . . . . .
C15 C 0.59231(8) 0.8461(3) 0.17847(8) 0.0405(6) Uani 1 1 d . . . . .
H15 H 0.598621 0.814768 0.152603 0.049 Uiso 1 1 calc R U . . .
C16 C 0.55212(8) 0.8618(3) 0.17545(9) 0.0456(7) Uani 1 1 d . . . . .
H16 H 0.530911 0.841826 0.147506 0.055 Uiso 1 1 calc R U . . .
C17 C 0.54294(8) 0.9066(3) 0.21319(9) 0.0392(6) Uani 1 1 d . . . . .
H17 H 0.515362 0.918205 0.210947 0.047 Uiso 1 1 calc R U . . .
C18 C 0.57352(7) 0.9346(2) 0.25412(8) 0.0323(5) Uani 1 1 d . . . . .
H18 H 0.566806 0.965358 0.279809 0.039 Uiso 1 1 calc R U . . .
C19 C 0.66692(8) 0.8621(3) 0.22225(8) 0.0338(5) Uani 1 1 d . . . . .
C20 C 0.69762(6) 0.8006(2) 0.56974(7) 0.0202(4) Uani 1 1 d . . . . .
C21 C 0.67508(6) 0.8616(2) 0.59340(7) 0.0228(4) Uani 1 1 d . . . . .
C22 C 0.68727(7) 0.8542(2) 0.64146(7) 0.0258(5) Uani 1 1 d . . . . .
H22 H 0.672035 0.895619 0.657734 0.031 Uiso 1 1 calc R U . . .
C23 C 0.72173(7) 0.7862(2) 0.66568(7) 0.0289(5) Uani 1 1 d . . . . .
H23 H 0.730582 0.783697 0.698588 0.035 Uiso 1 1 calc R U . . .
C24 C 0.74324(7) 0.7221(2) 0.64205(7) 0.0286(5) Uani 1 1 d . . . . .
H24 H 0.766239 0.673143 0.658597 0.034 Uiso 1 1 calc R U . . .
C25 C 0.73099(6) 0.7297(2) 0.59385(7) 0.0259(5) Uani 1 1 d . . . . .
H25 H 0.745699 0.685784 0.577535 0.031 Uiso 1 1 calc R U . . .
C26 C 0.63800(7) 0.9374(2) 0.56771(8) 0.0279(5) Uani 1 1 d . . . . .
C27 C 0.61186(6) 0.5252(2) 0.51351(7) 0.0194(4) Uani 1 1 d . . . . .
C28 C 0.60350(6) 0.4910(2) 0.55418(7) 0.0217(4) Uani 1 1 d . . . . .
C29 C 0.57327(6) 0.4035(2) 0.55163(7) 0.0221(4) Uani 1 1 d . . . . .
H29 H 0.568115 0.382773 0.579359 0.027 Uiso 1 1 calc R U . . .
C30 C 0.55008(6) 0.3446(2) 0.51061(7) 0.0206(4) Uani 1 1 d . . . . .
C31 C 0.55972(6) 0.3736(2) 0.47141(7) 0.0201(4) Uani 1 1 d . . . . .
H31 H 0.545439 0.332628 0.443097 0.024 Uiso 1 1 calc R U . . .
C32 C 0.59003(6) 0.46209(19) 0.47195(7) 0.0190(4) Uani 1 1 d . . . . .
C33 C 0.62654(6) 0.5481(2) 0.59909(7) 0.0245(4) Uani 1 1 d . . . . .
H33 H 0.647887 0.605135 0.600702 0.029 Uiso 1 1 calc R U . . .
C34 C 0.51573(6) 0.2548(2) 0.51037(7) 0.0225(4) Uani 1 1 d . . . . .
C35 C 0.48836(7) 0.3168(2) 0.53433(10) 0.0355(6) Uani 1 1 d . . . . .
H35A H 0.466064 0.259874 0.533393 0.053 Uiso 1 1 calc R U . . .
H35B H 0.477192 0.394877 0.518242 0.053 Uiso 1 1 calc R U . . .
H35C H 0.504335 0.335260 0.566661 0.053 Uiso 1 1 calc R U . . .
C36 C 0.48902(7) 0.2208(3) 0.46100(8) 0.0332(5) Uani 1 1 d . . . . .
H36A H 0.505437 0.176955 0.445301 0.050 Uiso 1 1 calc R U . . .
H36B H 0.477715 0.297369 0.443883 0.050 Uiso 1 1 calc R U . . .
H36C H 0.466815 0.166167 0.462203 0.050 Uiso 1 1 calc R U . . .
C37 C 0.53415(7) 0.1351(2) 0.53680(8) 0.0291(5) Uani 1 1 d . . . . .
H37A H 0.512299 0.080095 0.538759 0.044 Uiso 1 1 calc R U . . .
H37B H 0.551854 0.157070 0.568122 0.044 Uiso 1 1 calc R U . . .
H37C H 0.550067 0.091712 0.520395 0.044 Uiso 1 1 calc R U . . .
C38 C 0.64288(7) 0.5758(2) 0.67824(8) 0.0311(5) Uani 1 1 d . . . . .
C39 C 0.62821(8) 0.6743(3) 0.69838(9) 0.0356(6) Uani 1 1 d . . . . .
C40 C 0.65277(9) 0.7263(3) 0.74032(9) 0.0423(6) Uani 1 1 d . . . . .
H40 H 0.643109 0.794979 0.753460 0.051 Uiso 1 1 calc R U . . .
C41 C 0.69077(9) 0.6784(3) 0.76249(9) 0.0455(7) Uani 1 1 d . . . . .
H41 H 0.707546 0.715070 0.790675 0.055 Uiso 1 1 calc R U . . .
C42 C 0.70482(8) 0.5767(3) 0.74395(9) 0.0448(7) Uani 1 1 d . . . . .
H42 H 0.730753 0.542005 0.760082 0.054 Uiso 1 1 calc R U . . .
C43 C 0.68115(8) 0.5256(3) 0.70200(9) 0.0373(6) Uani 1 1 d . . . . .
H43 H 0.690979 0.456328 0.689356 0.045 Uiso 1 1 calc R U . . .
C44 C 0.58696(10) 0.7252(3) 0.67472(11) 0.0495(7) Uani 1 1 d . . . . .
C45 C 0.59524(6) 0.4874(2) 0.42819(7) 0.0202(4) Uani 1 1 d . . . . .
H45 H 0.580046 0.436891 0.402740 0.024 Uiso 1 1 calc R U . . .
C46 C 0.61860(6) 0.5806(2) 0.37280(7) 0.0213(4) Uani 1 1 d . . . . .
C47 C 0.58384(7) 0.6080(2) 0.33489(7) 0.0268(5) Uani 1 1 d . . . . .
C48 C 0.58645(8) 0.6088(2) 0.29018(8) 0.0327(5) Uani 1 1 d . . . . .
H48 H 0.562794 0.624908 0.264296 0.039 Uiso 1 1 calc R U . . .
C49 C 0.62288(8) 0.5864(2) 0.28326(8) 0.0346(5) Uani 1 1 d . . . . .
H49 H 0.624157 0.585205 0.252716 0.042 Uiso 1 1 calc R U . . .
C50 C 0.65735(8) 0.5657(2) 0.32061(8) 0.0323(5) Uani 1 1 d . . . . .
H50 H 0.682679 0.553695 0.315918 0.039 Uiso 1 1 calc R U . . .
C51 C 0.65541(7) 0.5622(2) 0.36525(8) 0.0270(5) Uani 1 1 d . . . . .
H51 H 0.679402 0.547176 0.390831 0.032 Uiso 1 1 calc R U . . .
C52 C 0.54416(7) 0.6431(3) 0.34029(8) 0.0366(6) Uani 1 1 d . . . . .
C53 C 0.53947(11) 1.1400(4) 0.35728(13) 0.0615(9) Uani 1 1 d . . . . .
H53 H 0.517072 1.099391 0.362327 0.074 Uiso 1 1 calc R U . . .
C54 C 0.60962(12) 1.1899(4) 0.38145(17) 0.0742(12) Uani 1 1 d . . . . .
H54 H 0.636033 1.185925 0.403955 0.089 Uiso 1 1 calc R U . . .
C55 C 0.57671(12) 1.1278(4) 0.38991(13) 0.0618(9) Uani 1 1 d . . . . .
C56 C 0.60363(15) 1.2557(4) 0.34102(18) 0.0764(12) Uani 1 1 d . . . . .
H56 H 0.625908 1.294855 0.335208 0.092 Uiso 1 1 calc R U . . .
C57 C 0.53260(15) 1.2074(5) 0.31770(15) 0.0786(12) Uani 1 1 d . . . . .
H57 H 0.505792 1.215306 0.296313 0.094 Uiso 1 1 calc R U . . .
C58 C 0.5647(2) 1.2644(4) 0.30866(17) 0.0898(15) Uani 1 1 d . . . . .
H58 H 0.560188 1.309261 0.280568 0.108 Uiso 1 1 calc R U . . .
C59 C 0.58379(19) 1.0497(6) 0.43314(16) 0.110(2) Uani 1 1 d . . . . .
H59A H 0.558012 1.012875 0.432935 0.166 Uiso 1 1 calc R U . . .
H59B H 0.594744 1.102978 0.460594 0.166 Uiso 1 1 calc R U . . .
H59C H 0.603211 0.982747 0.433898 0.166 Uiso 1 1 calc R U . . .

loop_
_atom_site_aniso_label
_atom_site_aniso_U_11
_atom_site_aniso_U_22
_atom_site_aniso_U_33
_atom_site_aniso_U_23
_atom_site_aniso_U_13
_atom_site_aniso_U_12
V1 0.01628(18) 0.0226(2) 0.01483(18) 0.00029(13) 0.00341(13) -0.00195(13)
F1 0.0485(9) 0.0790(13) 0.0247(7) -0.0088(7) 0.0150(7) 0.0050(8)
F2 0.0365(7) 0.0526(10) 0.0338(7) 0.0039(7) 0.0151(6) -0.0072(7)
F3 0.0363(7) 0.0489(9) 0.0299(7) 0.0038(7) 0.0077(6) 0.0056(7)
F4 0.0385(8) 0.0327(8) 0.0563(10) 0.0147(7) 0.0152(7) 0.0048(6)
F5 0.0459(9) 0.0693(12) 0.0430(9) 0.0038(8) 0.0240(7) 0.0260(8)
F6 0.0237(6) 0.0433(9) 0.0456(8) -0.0003(7) 0.0016(6) 0.0014(6)
F7 0.0722(12) 0.0653(13) 0.0466(10) 0.0083(9) -0.0032(9) 0.0056(10)
F8 0.0819(14) 0.0612(13) 0.0739(14) -0.0189(11) 0.0170(11) 0.0214(11)
F9 0.0417(9) 0.0640(13) 0.1005(16) -0.0107(12) 0.0185(10) -0.0031(9)
F10 0.0387(8) 0.0897(15) 0.0420(9) -0.0169(9) 0.0084(7) 0.0248(9)
F11 0.0294(8) 0.0797(14) 0.0767(13) 0.0308(11) 0.0176(8) 0.0033(8)
F12 0.0371(8) 0.0783(13) 0.0321(8) 0.0147(8) -0.0014(6) 0.0184(8)
O1 0.0195(7) 0.0227(7) 0.0157(6) -0.0005(5) 0.0044(5) -0.0036(6)
O2 0.0233(7) 0.0267(8) 0.0176(7) -0.0021(6) 0.0060(6) -0.0100(6)
O3 0.0215(7) 0.0318(9) 0.0238(7) 0.0011(6) 0.0040(6) 0.0011(6)
N1 0.0262(9) 0.0313(10) 0.0177(9) 0.0012(7) 0.0040(7) -0.0007(8)
N2 0.0184(8) 0.0263(10) 0.0142(8) -0.0019(7) 0.0048(6) -0.0024(7)
N3 0.0411(11) 0.0415(12) 0.0199(9) -0.0071(9) 0.0124(8) -0.0184(10)
N4 0.0198(8) 0.0249(9) 0.0119(7) -0.0010(7) 0.0029(6) -0.0014(7)
C1 0.0179(9) 0.0203(10) 0.0180(9) -0.0002(8) 0.0071(7) 0.0012(8)
C2 0.0191(9) 0.0214(10) 0.0177(9) -0.0008(8) 0.0070(7) 0.0003(8)
C3 0.0207(9) 0.0219(11) 0.0191(9) -0.0013(8) 0.0066(8) 0.0003(8)
C4 0.0221(9) 0.0205(10) 0.0226(10) -0.0001(8) 0.0093(8) 0.0003(8)
C5 0.0270(10) 0.0222(11) 0.0184(9) 0.0034(8) 0.0092(8) 0.0027(8)
C6 0.0207(9) 0.0231(11) 0.0161(9) -0.0001(8) 0.0058(7) 0.0019(8)
C7 0.0231(10) 0.0232(11) 0.0182(9) 0.0017(8) 0.0043(8) 0.0017(8)
C8 0.0301(11) 0.0250(11) 0.0249(11) -0.0004(9) 0.0124(9) -0.0059(9)
C9 0.0271(11) 0.0311(12) 0.0324(12) 0.0020(10) 0.0084(9) -0.0097(9)
C10 0.0445(14) 0.0243(12) 0.0258(11) 0.0026(9) 0.0088(10) -0.0052(10)
C11 0.0402(13) 0.0423(15) 0.0384(13) -0.0045(12) 0.0243(11) -0.0132(12)
C12 0.0169(9) 0.0247(11) 0.0177(9) -0.0023(8) 0.0042(7) -0.0012(8)
C13 0.0293(11) 0.0292(12) 0.0176(10) 0.0041(9) 0.0042(8) -0.0031(9)
C14 0.0344(12) 0.0376(14) 0.0195(10) 0.0020(10) 0.0055(9) -0.0030(10)
C15 0.0432(14) 0.0566(17) 0.0191(11) -0.0039(11) 0.0069(10) -0.0087(13)
C16 0.0353(13) 0.067(2) 0.0237(12) -0.0012(13) -0.0041(10) -0.0118(13)
C17 0.0284(12) 0.0540(17) 0.0304(12) 0.0056(12) 0.0034(10) -0.0055(11)
C18 0.0317(12) 0.0374(14) 0.0265(11) 0.0048(10) 0.0078(9) -0.0018(10)
C19 0.0391(13) 0.0446(15) 0.0175(10) 0.0005(10) 0.0092(9) -0.0013(11)
C20 0.0196(9) 0.0244(10) 0.0159(9) -0.0014(8) 0.0049(7) -0.0062(8)
C21 0.0241(10) 0.0226(11) 0.0226(10) -0.0025(8) 0.0091(8) -0.0041(8)
C22 0.0309(11) 0.0274(11) 0.0217(10) -0.0043(9) 0.0123(9) -0.0044(9)
C23 0.0361(12) 0.0329(13) 0.0153(9) -0.0007(9) 0.0055(9) -0.0056(10)
C24 0.0267(11) 0.0354(13) 0.0195(10) 0.0033(9) 0.0022(8) 0.0019(10)
C25 0.0230(10) 0.0336(13) 0.0206(10) 0.0004(9) 0.0068(8) 0.0006(9)
C26 0.0255(10) 0.0308(12) 0.0289(11) 0.0001(9) 0.0109(9) 0.0025(9)
C27 0.0178(9) 0.0217(10) 0.0185(9) 0.0002(8) 0.0056(7) -0.0016(8)
C28 0.0211(9) 0.0241(11) 0.0191(9) -0.0020(8) 0.0059(8) -0.0021(8)
C29 0.0233(10) 0.0237(11) 0.0208(10) 0.0004(8) 0.0093(8) -0.0026(8)
C30 0.0185(9) 0.0188(10) 0.0243(10) 0.0003(8) 0.0070(8) -0.0002(8)
C31 0.0192(9) 0.0199(10) 0.0184(9) -0.0022(8) 0.0024(7) -0.0014(8)
C32 0.0176(9) 0.0203(10) 0.0184(9) -0.0004(8) 0.0052(7) 0.0006(8)
C33 0.0262(10) 0.0285(12) 0.0184(10) -0.0016(8) 0.0069(8) -0.0075(9)
C34 0.0207(9) 0.0201(10) 0.0251(10) 0.0020(8) 0.0054(8) -0.0027(8)
C35 0.0297(12) 0.0309(13) 0.0511(15) -0.0044(11) 0.0206(11) -0.0071(10)
C36 0.0258(11) 0.0351(13) 0.0325(12) 0.0043(10) 0.0016(9) -0.0114(10)
C37 0.0292(11) 0.0244(12) 0.0302(11) 0.0025(9) 0.0053(9) -0.0043(9)
C38 0.0404(12) 0.0354(13) 0.0204(10) -0.0030(9) 0.0138(9) -0.0160(11)
C39 0.0441(14) 0.0368(14) 0.0257(12) -0.0014(10) 0.0116(10) -0.0092(11)
C40 0.0603(17) 0.0423(16) 0.0262(12) -0.0077(11) 0.0170(12) -0.0145(13)
C41 0.0544(17) 0.0599(19) 0.0189(11) -0.0035(11) 0.0077(11) -0.0255(14)
C42 0.0361(13) 0.069(2) 0.0289(13) 0.0049(13) 0.0100(11) -0.0128(13)
C43 0.0370(13) 0.0481(16) 0.0303(12) -0.0003(11) 0.0159(10) -0.0083(12)
C44 0.0547(17) 0.0431(17) 0.0462(16) -0.0080(14) 0.0106(14) -0.0013(14)
C45 0.0188(9) 0.0228(10) 0.0162(9) -0.0030(8) 0.0022(7) -0.0012(8)
C46 0.0271(10) 0.0193(10) 0.0165(9) -0.0026(8) 0.0059(8) -0.0031(8)
C47 0.0288(11) 0.0312(12) 0.0174(10) -0.0027(9) 0.0034(8) -0.0035(9)
C48 0.0415(13) 0.0336(13) 0.0176(10) -0.0016(9) 0.0024(9) -0.0020(11)
C49 0.0520(14) 0.0330(13) 0.0223(11) -0.0037(10) 0.0170(10) -0.0050(11)
C50 0.0396(13) 0.0338(13) 0.0303(12) -0.0057(10) 0.0205(10) -0.0023(10)
C51 0.0301(11) 0.0277(12) 0.0240(11) -0.0026(9) 0.0102(9) -0.0023(9)
C52 0.0309(12) 0.0507(16) 0.0223(11) 0.0032(11) 0.0010(9) 0.0057(11)
C53 0.062(2) 0.067(2) 0.057(2) -0.0102(18) 0.0217(17) -0.0062(18)
C54 0.059(2) 0.071(3) 0.094(3) -0.031(2) 0.028(2) 0.0186(19)
C55 0.071(2) 0.060(2) 0.059(2) -0.0120(17) 0.0287(18) 0.0200(18)
C56 0.101(3) 0.047(2) 0.108(3) -0.024(2) 0.070(3) -0.013(2)
C57 0.086(3) 0.086(3) 0.057(2) -0.009(2) 0.014(2) 0.007(2)
C58 0.162(5) 0.052(2) 0.072(3) -0.004(2) 0.061(3) 0.007(3)
C59 0.146(5) 0.121(5) 0.071(3) 0.018(3) 0.044(3) 0.082(4)

loop_
_atom_type_symbol
_atom_type_description
_atom_type_scat_dispersion_real
_atom_type_scat_dispersion_imag
_atom_type_scat_source
C C 0.0181 0.0091 'International Tables Vol C Tables 4.2.6.8 and 6.1.1.4'
H H 0.0000 0.0000 'International Tables Vol C Tables 4.2.6.8 and 6.1.1.4'
F F 0.0727 0.0534 'International Tables Vol C Tables 4.2.6.8 and 6.1.1.4'
N N 0.0311 0.0180 'International Tables Vol C Tables 4.2.6.8 and 6.1.1.4'
O O 0.0492 0.0322 'International Tables Vol C Tables 4.2.6.8 and 6.1.1.4'
V V 0.0687 2.1097 'International Tables Vol C Tables 4.2.6.8 and 6.1.1.4'

loop_
_exptl_crystal_face_index_h
_exptl_crystal_face_index_k
_exptl_crystal_face_index_l
_exptl_crystal_face_perp_dist
-21 -1 0 0.0514
16 -1 -17 0.1483
-4 -1 19 0.1165
-10 -6 3 0.0323
6 7 -3 0.0697
-22 0 1 0.0611
22 1 -2 0.0722
7 -6 -9 0.0981
-11 6 9 0.1185
14 4 -14 0.1183

loop_
_geom_angle_atom_site_label_1
_geom_angle_atom_site_label_2
_geom_angle_atom_site_label_3
_geom_angle
_geom_angle_site_symmetry_1
_geom_angle_site_symmetry_3
_geom_angle_publ_flag
O1 V1 N2 86.71(7) . . ?
O1 V1 N4 85.92(6) . . ?
O2 V1 O1 138.33(6) . . ?
O2 V1 N2 86.34(6) . . ?
O2 V1 N4 88.09(6) . . ?
O3 V1 O1 109.59(7) . . ?
O3 V1 O2 112.07(8) . . ?
O3 V1 N2 98.70(7) . . ?
O3 V1 N4 99.54(8) . . ?
N4 V1 N2 161.71(7) . . ?
C1 O1 V1 126.16(12) . . ?
C27 O2 V1 133.57(13) . . ?
C7 N1 C13 118.37(19) . . ?
C12 N2 V1 120.84(14) . . ?
C12 N2 C20 113.77(17) . . ?
C20 N2 V1 123.61(14) . . ?
C33 N3 C38 119.18(19) . . ?
C45 N4 V1 124.61(13) . . ?
C45 N4 C46 116.79(17) . . ?
C46 N4 V1 117.95(13) . . ?
O1 C1 C2 122.61(18) . . ?
O1 C1 C6 120.91(18) . . ?
C2 C1 C6 116.47(18) . . ?
C1 C2 C12 122.40(19) . . ?
C3 C2 C1 121.01(18) . . ?
C3 C2 C12 116.59(18) . . ?
C2 C3 H3 118.7 . . ?
C4 C3 C2 122.57(19) . . ?
C4 C3 H3 118.7 . . ?
C3 C4 C5 116.06(19) . . ?
C3 C4 C8 122.69(19) . . ?
C5 C4 C8 121.25(19) . . ?
C4 C5 H5 118.4 . . ?
C6 C5 C4 123.21(19) . . ?
C6 C5 H5 118.4 . . ?
C1 C6 C7 119.99(19) . . ?
C5 C6 C1 120.50(18) . . ?
C5 C6 C7 119.51(18) . . ?
N1 C7 C6 120.3(2) . . ?
N1 C7 H7 119.8 . . ?
C6 C7 H7 119.8 . . ?
C4 C8 C9 111.26(18) . . ?
C4 C8 C10 109.25(18) . . ?
C4 C8 C11 109.29(19) . . ?
C10 C8 C9 109.5(2) . . ?
C10 C8 C11 110.0(2) . . ?
C11 C8 C9 107.56(19) . . ?
C8 C9 H9A 109.5 . . ?
C8 C9 H9B 109.5 . . ?
C8 C9 H9C 109.5 . . ?
H9A C9 H9B 109.5 . . ?
H9A C9 H9C 109.5 . . ?
H9B C9 H9C 109.5 . . ?
C8 C10 H10A 109.5 . . ?
C8 C10 H10B 109.5 . . ?
C8 C10 H10C 109.5 . . ?
H10A C10 H10B 109.5 . . ?
H10A C10 H10C 109.5 . . ?
H10B C10 H10C 109.5 . . ?
C8 C11 H11A 109.5 . . ?
C8 C11 H11B 109.5 . . ?
C8 C11 H11C 109.5 . . ?
H11A C11 H11B 109.5 . . ?
H11A C11 H11C 109.5 . . ?
H11B C11 H11C 109.5 . . ?
N2 C12 C2 126.95(19) . . ?
N2 C12 H12 116.5 . . ?
C2 C12 H12 116.5 . . ?
C14 C13 N1 119.3(2) . . ?
C18 C13 N1 121.8(2) . . ?
C18 C13 C14 118.8(2) . . ?
C13 C14 C19 119.6(2) . . ?
C15 C14 C13 119.9(2) . . ?
C15 C14 C19 120.5(2) . . ?
C14 C15 H15 119.8 . . ?
C16 C15 C14 120.3(2) . . ?
C16 C15 H15 119.8 . . ?
C15 C16 H16 120.1 . . ?
C17 C16 C15 119.8(2) . . ?
C17 C16 H16 120.1 . . ?
C16 C17 H17 119.7 . . ?
C18 C17 C16 120.6(2) . . ?
C18 C17 H17 119.7 . . ?
C13 C18 H18 119.7 . . ?
C17 C18 C13 120.5(2) . . ?
C17 C18 H18 119.7 . . ?
F1 C19 C14 112.3(2) . . ?
F2 C19 F1 105.5(2) . . ?
F2 C19 C14 113.2(2) . . ?
F3 C19 F1 105.8(2) . . ?
F3 C19 F2 106.22(19) . . ?
F3 C19 C14 113.2(2) . . ?
C21 C20 N2 121.45(19) . . ?
C25 C20 N2 118.38(18) . . ?
C25 C20 C21 120.02(19) . . ?
C20 C21 C26 120.97(19) . . ?
C22 C21 C20 119.7(2) . . ?
C22 C21 C26 119.31(19) . . ?
C21 C22 H22 120.0 . . ?
C23 C22 C21 120.0(2) . . ?
C23 C22 H22 120.0 . . ?
C22 C23 H23 119.9 . . ?
C24 C23 C22 120.2(2) . . ?
C24 C23 H23 119.9 . . ?
C23 C24 H24 120.2 . . ?
C23 C24 C25 119.7(2) . . ?
C25 C24 H24 120.2 . . ?
C20 C25 C24 120.3(2) . . ?
C20 C25 H25 119.8 . . ?
C24 C25 H25 119.8 . . ?
F4 C26 C21 111.97(18) . . ?
F5 C26 F4 106.2(2) . . ?
F5 C26 C21 111.97(19) . . ?
F6 C26 F4 105.57(19) . . ?
F6 C26 F5 107.53(18) . . ?
F6 C26 C21 113.16(19) . . ?
O2 C27 C28 120.09(18) . . ?
O2 C27 C32 122.57(18) . . ?
C32 C27 C28 117.34(18) . . ?
C27 C28 C33 120.28(19) . . ?
C29 C28 C27 119.83(19) . . ?
C29 C28 C33 119.89(19) . . ?
C28 C29 H29 118.2 . . ?
C28 C29 C30 123.68(19) . . ?
C30 C29 H29 118.2 . . ?
C29 C30 C34 120.30(18) . . ?
C31 C30 C29 116.26(19) . . ?
C31 C30 C34 123.44(19) . . ?
C30 C31 H31 118.8 . . ?
C30 C31 C32 122.42(19) . . ?
C32 C31 H31 118.8 . . ?
C27 C32 C45 123.39(18) . . ?
C31 C32 C27 120.33(18) . . ?
C31 C32 C45 116.20(18) . . ?
N3 C33 C28 121.5(2) . . ?
N3 C33 H33 119.2 . . ?
C28 C33 H33 119.2 . . ?
C30 C34 C35 109.79(18) . . ?
C30 C34 C37 109.16(17) . . ?
C35 C34 C37 109.00(19) . . ?
C36 C34 C30 111.81(18) . . ?
C36 C34 C35 107.59(19) . . ?
C36 C34 C37 109.43(19) . . ?
C34 C35 H35A 109.5 . . ?
C34 C35 H35B 109.5 . . ?
C34 C35 H35C 109.5 . . ?
H35A C35 H35B 109.5 . . ?
H35A C35 H35C 109.5 . . ?
H35B C35 H35C 109.5 . . ?
C34 C36 H36A 109.5 . . ?
C34 C36 H36B 109.5 . . ?
C34 C36 H36C 109.5 . . ?
H36A C36 H36B 109.5 . . ?
H36A C36 H36C 109.5 . . ?
H36B C36 H36C 109.5 . . ?
C34 C37 H37A 109.5 . . ?
C34 C37 H37B 109.5 . . ?
C34 C37 H37C 109.5 . . ?
H37A C37 H37B 109.5 . . ?
H37A C37 H37C 109.5 . . ?
H37B C37 H37C 109.5 . . ?
C39 C38 N3 120.7(2) . . ?
C43 C38 N3 120.2(2) . . ?
C43 C38 C39 119.0(2) . . ?
C38 C39 C40 120.0(3) . . ?
C38 C39 C44 119.9(2) . . ?
C40 C39 C44 120.1(3) . . ?
C39 C40 H40 119.9 . . ?
C41 C40 C39 120.1(3) . . ?
C41 C40 H40 119.9 . . ?
C40 C41 H41 119.9 . . ?
C40 C41 C42 120.3(2) . . ?
C42 C41 H41 119.9 . . ?
C41 C42 H42 119.9 . . ?
C43 C42 C41 120.2(3) . . ?
C43 C42 H42 119.9 . . ?
C38 C43 H43 119.9 . . ?
C42 C43 C38 120.2(3) . . ?
C42 C43 H43 119.9 . . ?
F7 C44 F8 106.1(3) . . ?
F7 C44 C39 112.5(3) . . ?
F8 C44 C39 112.4(2) . . ?
F9 C44 F7 106.9(3) . . ?
F9 C44 F8 105.5(3) . . ?
F9 C44 C39 112.9(3) . . ?
N4 C45 C32 126.76(19) . . ?
N4 C45 H45 116.6 . . ?
C32 C45 H45 116.6 . . ?
C47 C46 N4 123.38(19) . . ?
C51 C46 N4 117.67(18) . . ?
C51 C46 C47 118.94(19) . . ?
C46 C47 C52 122.6(2) . . ?
C48 C47 C46 119.3(2) . . ?
C48 C47 C52 118.0(2) . . ?
C47 C48 H48 119.6 . . ?
C49 C48 C47 120.8(2) . . ?
C49 C48 H48 119.6 . . ?
C48 C49 H49 120.1 . . ?
C50 C49 C48 119.8(2) . . ?
C50 C49 H49 120.1 . . ?
C49 C50 H50 119.8 . . ?
C49 C50 C51 120.4(2) . . ?
C51 C50 H50 119.8 . . ?
C46 C51 H51 119.7 . . ?
C50 C51 C46 120.6(2) . . ?
C50 C51 H51 119.7 . . ?
F10 C52 F11 105.6(2) . . ?
F10 C52 F12 107.1(2) . . ?
F10 C52 C47 112.5(2) . . ?
F11 C52 C47 114.0(2) . . ?
F12 C52 F11 105.2(2) . . ?
F12 C52 C47 111.8(2) . . ?
C55 C53 H53 118.4 . . ?
C55 C53 C57 123.2(4) . . ?
C57 C53 H53 118.4 . . ?
C55 C54 H54 119.6 . . ?
C56 C54 H54 119.6 . . ?
C56 C54 C55 120.7(4) . . ?
C53 C55 C54 117.1(4) . . ?
C53 C55 C59 122.3(4) . . ?
C54 C55 C59 120.6(4) . . ?
C54 C56 H56 120.2 . . ?
C54 C56 C58 119.5(4) . . ?
C58 C56 H56 120.2 . . ?
C53 C57 H57 120.1 . . ?
C53 C57 C58 119.8(4) . . ?
C58 C57 H57 120.1 . . ?
C56 C58 H58 120.2 . . ?
C57 C58 C56 119.5(4) . . ?
C57 C58 H58 120.2 . . ?
C55 C59 H59A 109.5 . . ?
C55 C59 H59B 109.5 . . ?
C55 C59 H59C 109.5 . . ?
H59A C59 H59B 109.5 . . ?
H59A C59 H59C 109.5 . . ?
H59B C59 H59C 109.5 . . ?

loop_
_geom_bond_atom_site_label_1
_geom_bond_atom_site_label_2
_geom_bond_distance
_geom_bond_site_symmetry_2
_geom_bond_publ_flag
V1 O1 1.9347(15) . ?
V1 O2 1.9186(14) . ?
V1 O3 1.5918(15) . ?
V1 N2 2.1076(17) . ?
V1 N4 2.1050(17) . ?
F1 C19 1.348(3) . ?
F2 C19 1.347(3) . ?
F3 C19 1.342(3) . ?
F4 C26 1.348(3) . ?
F5 C26 1.333(3) . ?
F6 C26 1.328(3) . ?
F7 C44 1.343(4) . ?
F8 C44 1.347(4) . ?
F9 C44 1.335(4) . ?
F10 C52 1.331(3) . ?
F11 C52 1.337(3) . ?
F12 C52 1.332(3) . ?
O1 C1 1.320(3) . ?
O2 C27 1.318(2) . ?
N1 C7 1.273(3) . ?
N1 C13 1.407(3) . ?
N2 C12 1.292(3) . ?
N2 C20 1.445(3) . ?
N3 C33 1.268(3) . ?
N3 C38 1.414(3) . ?
N4 C45 1.298(3) . ?
N4 C46 1.440(3) . ?
C1 C2 1.413(3) . ?
C1 C6 1.417(3) . ?
C2 C3 1.398(3) . ?
C2 C12 1.435(3) . ?
C3 H3 0.9500 . ?
C3 C4 1.384(3) . ?
C4 C5 1.398(3) . ?
C4 C8 1.530(3) . ?
C5 H5 0.9500 . ?
C5 C6 1.386(3) . ?
C6 C7 1.472(3) . ?
C7 H7 0.9500 . ?
C8 C9 1.547(3) . ?
C8 C10 1.531(3) . ?
C8 C11 1.536(3) . ?
C9 H9A 0.9800 . ?
C9 H9B 0.9800 . ?
C9 H9C 0.9800 . ?
C10 H10A 0.9800 . ?
C10 H10B 0.9800 . ?
C10 H10C 0.9800 . ?
C11 H11A 0.9800 . ?
C11 H11B 0.9800 . ?
C11 H11C 0.9800 . ?
C12 H12 0.9500 . ?
C13 C14 1.406(3) . ?
C13 C18 1.396(3) . ?
C14 C15 1.392(3) . ?
C14 C19 1.493(4) . ?
C15 H15 0.9500 . ?
C15 C16 1.385(4) . ?
C16 H16 0.9500 . ?
C16 C17 1.382(4) . ?
C17 H17 0.9500 . ?
C17 C18 1.380(3) . ?
C18 H18 0.9500 . ?
C20 C21 1.395(3) . ?
C20 C25 1.379(3) . ?
C21 C22 1.390(3) . ?
C21 C26 1.507(3) . ?
C22 H22 0.9500 . ?
C22 C23 1.388(3) . ?
C23 H23 0.9500 . ?
C23 C24 1.384(3) . ?
C24 H24 0.9500 . ?
C24 C25 1.394(3) . ?
C25 H25 0.9500 . ?
C27 C28 1.417(3) . ?
C27 C32 1.416(3) . ?
C28 C29 1.391(3) . ?
C28 C33 1.473(3) . ?
C29 H29 0.9500 . ?
C29 C30 1.396(3) . ?
C30 C31 1.384(3) . ?
C30 C34 1.533(3) . ?
C31 H31 0.9500 . ?
C31 C32 1.414(3) . ?
C32 C45 1.435(3) . ?
C33 H33 0.9500 . ?
C34 C35 1.534(3) . ?
C34 C36 1.531(3) . ?
C34 C37 1.534(3) . ?
C35 H35A 0.9800 . ?
C35 H35B 0.9800 . ?
C35 H35C 0.9800 . ?
C36 H36A 0.9800 . ?
C36 H36B 0.9800 . ?
C36 H36C 0.9800 . ?
C37 H37A 0.9800 . ?
C37 H37B 0.9800 . ?
C37 H37C 0.9800 . ?
C38 C39 1.398(4) . ?
C38 C43 1.397(4) . ?
C39 C40 1.399(4) . ?
C39 C44 1.483(4) . ?
C40 H40 0.9500 . ?
C40 C41 1.371(4) . ?
C41 H41 0.9500 . ?
C41 C42 1.387(5) . ?
C42 H42 0.9500 . ?
C42 C43 1.386(4) . ?
C43 H43 0.9500 . ?
C45 H45 0.9500 . ?
C46 C47 1.402(3) . ?
C46 C51 1.393(3) . ?
C47 C48 1.401(3) . ?
C47 C52 1.496(3) . ?
C48 H48 0.9500 . ?
C48 C49 1.378(4) . ?
C49 H49 0.9500 . ?
C49 C50 1.373(4) . ?
C50 H50 0.9500 . ?
C50 C51 1.390(3) . ?
C51 H51 0.9500 . ?
C53 H53 0.9500 . ?
C53 C55 1.356(5) . ?
C53 C57 1.359(6) . ?
C54 H54 0.9500 . ?
C54 C55 1.422(6) . ?
C54 C56 1.376(7) . ?
C55 C59 1.512(6) . ?
C56 H56 0.9500 . ?
C56 C58 1.393(7) . ?
C57 H57 0.9500 . ?
C57 C58 1.380(7) . ?
C58 H58 0.9500 . ?
C59 H59A 0.9800 . ?
C59 H59B 0.9800 . ?
C59 H59C 0.9800 . ?

loop_
_geom_torsion_atom_site_label_1
_geom_torsion_atom_site_label_2
_geom_torsion_atom_site_label_3
_geom_torsion_atom_site_label_4
_geom_torsion
_geom_torsion_site_symmetry_1
_geom_torsion_site_symmetry_2
_geom_torsion_site_symmetry_3
_geom_torsion_site_symmetry_4
_geom_torsion_publ_flag
V1 O1 C1 C2 -30.2(3) . . . . ?
V1 O1 C1 C6 150.01(15) . . . . ?
V1 O2 C27 C28 174.55(15) . . . . ?
V1 O2 C27 C32 -5.8(3) . . . . ?
V1 N2 C12 C2 14.3(3) . . . . ?
V1 N2 C20 C21 -108.2(2) . . . . ?
V1 N2 C20 C25 76.3(2) . . . . ?
V1 N4 C45 C32 9.8(3) . . . . ?
V1 N4 C46 C47 -128.08(19) . . . . ?
V1 N4 C46 C51 50.9(2) . . . . ?
O1 C1 C2 C3 176.95(18) . . . . ?
O1 C1 C2 C12 -3.6(3) . . . . ?
O1 C1 C6 C5 -176.28(19) . . . . ?
O1 C1 C6 C7 3.7(3) . . . . ?
O2 C27 C28 C29 176.27(19) . . . . ?
O2 C27 C28 C33 -3.4(3) . . . . ?
O2 C27 C32 C31 -176.43(19) . . . . ?
O2 C27 C32 C45 0.1(3) . . . . ?
N1 C13 C14 C15 -178.5(2) . . . . ?
N1 C13 C14 C19 2.3(4) . . . . ?
N1 C13 C18 C17 177.2(2) . . . . ?
N2 C20 C21 C22 -173.04(19) . . . . ?
N2 C20 C21 C26 5.9(3) . . . . ?
N2 C20 C25 C24 173.2(2) . . . . ?
N3 C38 C39 C40 -179.4(2) . . . . ?
N3 C38 C39 C44 -0.8(4) . . . . ?
N3 C38 C43 C42 -179.4(2) . . . . ?
N4 C46 C47 C48 -177.2(2) . . . . ?
N4 C46 C47 C52 6.0(4) . . . . ?
N4 C46 C51 C50 178.2(2) . . . . ?
C1 C2 C3 C4 -0.4(3) . . . . ?
C1 C2 C12 N2 10.2(3) . . . . ?
C1 C6 C7 N1 -171.8(2) . . . . ?
C2 C1 C6 C5 3.9(3) . . . . ?
C2 C1 C6 C7 -176.03(18) . . . . ?
C2 C3 C4 C5 3.3(3) . . . . ?
C2 C3 C4 C8 -177.27(19) . . . . ?
C3 C2 C12 N2 -170.4(2) . . . . ?
C3 C4 C5 C6 -2.7(3) . . . . ?
C3 C4 C8 C9 12.4(3) . . . . ?
C3 C4 C8 C10 -108.6(2) . . . . ?
C3 C4 C8 C11 131.0(2) . . . . ?
C4 C5 C6 C1 -1.0(3) . . . . ?
C4 C5 C6 C7 179.0(2) . . . . ?
C5 C4 C8 C9 -168.2(2) . . . . ?
C5 C4 C8 C10 70.7(3) . . . . ?
C5 C4 C8 C11 -49.6(3) . . . . ?
C5 C6 C7 N1 8.2(3) . . . . ?
C6 C1 C2 C3 -3.3(3) . . . . ?
C6 C1 C2 C12 176.17(19) . . . . ?
C7 N1 C13 C14 -136.2(2) . . . . ?
C7 N1 C13 C18 48.4(3) . . . . ?
C8 C4 C5 C6 178.0(2) . . . . ?
C12 N2 C20 C21 87.0(2) . . . . ?
C12 N2 C20 C25 -88.5(2) . . . . ?
C12 C2 C3 C4 -179.88(19) . . . . ?
C13 N1 C7 C6 -174.2(2) . . . . ?
C13 C14 C15 C16 2.3(4) . . . . ?
C13 C14 C19 F1 -179.3(2) . . . . ?
C13 C14 C19 F2 -60.0(3) . . . . ?
C13 C14 C19 F3 60.9(3) . . . . ?
C14 C13 C18 C17 1.8(4) . . . . ?
C14 C15 C16 C17 -0.4(5) . . . . ?
C15 C14 C19 F1 1.5(4) . . . . ?
C15 C14 C19 F2 120.8(3) . . . . ?
C15 C14 C19 F3 -118.3(3) . . . . ?
C15 C16 C17 C18 -0.7(5) . . . . ?
C16 C17 C18 C13 0.0(4) . . . . ?
C18 C13 C14 C15 -2.9(4) . . . . ?
C18 C13 C14 C19 177.9(2) . . . . ?
C19 C14 C15 C16 -178.6(3) . . . . ?
C20 N2 C12 C2 179.64(19) . . . . ?
C20 C21 C22 C23 -0.1(3) . . . . ?
C20 C21 C26 F4 -65.8(3) . . . . ?
C20 C21 C26 F5 175.1(2) . . . . ?
C20 C21 C26 F6 53.4(3) . . . . ?
C21 C20 C25 C24 -2.3(3) . . . . ?
C21 C22 C23 C24 -2.2(4) . . . . ?
C22 C21 C26 F4 113.2(2) . . . . ?
C22 C21 C26 F5 -6.0(3) . . . . ?
C22 C21 C26 F6 -127.7(2) . . . . ?
C22 C23 C24 C25 2.3(4) . . . . ?
C23 C24 C25 C20 0.0(4) . . . . ?
C25 C20 C21 C22 2.4(3) . . . . ?
C25 C20 C21 C26 -178.7(2) . . . . ?
C26 C21 C22 C23 -179.0(2) . . . . ?
C27 C28 C29 C30 0.5(3) . . . . ?
C27 C28 C33 N3 177.1(2) . . . . ?
C27 C32 C45 N4 -3.0(3) . . . . ?
C28 C27 C32 C31 3.2(3) . . . . ?
C28 C27 C32 C45 179.74(19) . . . . ?
C28 C29 C30 C31 2.6(3) . . . . ?
C28 C29 C30 C34 -176.5(2) . . . . ?
C29 C28 C33 N3 -2.6(3) . . . . ?
C29 C30 C31 C32 -2.8(3) . . . . ?
C29 C30 C34 C35 49.5(3) . . . . ?
C29 C30 C34 C36 168.8(2) . . . . ?
C29 C30 C34 C37 -69.9(3) . . . . ?
C30 C31 C32 C27 -0.1(3) . . . . ?
C30 C31 C32 C45 -176.87(19) . . . . ?
C31 C30 C34 C35 -129.6(2) . . . . ?
C31 C30 C34 C36 -10.3(3) . . . . ?
C31 C30 C34 C37 111.0(2) . . . . ?
C31 C32 C45 N4 173.7(2) . . . . ?
C32 C27 C28 C29 -3.4(3) . . . . ?
C32 C27 C28 C33 176.89(19) . . . . ?
C33 N3 C38 C39 105.6(3) . . . . ?
C33 N3 C38 C43 -77.9(3) . . . . ?
C33 C28 C29 C30 -179.8(2) . . . . ?
C34 C30 C31 C32 176.35(19) . . . . ?
C38 N3 C33 C28 177.0(2) . . . . ?
C38 C39 C40 C41 -2.1(4) . . . . ?
C38 C39 C44 F7 -63.6(3) . . . . ?
C38 C39 C44 F8 176.7(3) . . . . ?
C38 C39 C44 F9 57.5(4) . . . . ?
C39 C38 C43 C42 -2.8(4) . . . . ?
C39 C40 C41 C42 -1.2(4) . . . . ?
C40 C39 C44 F7 115.0(3) . . . . ?
C40 C39 C44 F8 -4.6(4) . . . . ?
C40 C39 C44 F9 -123.9(3) . . . . ?
C40 C41 C42 C43 2.4(4) . . . . ?
C41 C42 C43 C38 -0.4(4) . . . . ?
C43 C38 C39 C40 4.0(4) . . . . ?
C43 C38 C39 C44 -177.4(2) . . . . ?
C44 C39 C40 C41 179.3(3) . . . . ?
C45 N4 C46 C47 60.7(3) . . . . ?
C45 N4 C46 C51 -120.3(2) . . . . ?
C46 N4 C45 C32 -179.65(19) . . . . ?
C46 C47 C48 C49 -1.8(4) . . . . ?
C46 C47 C52 F10 44.1(3) . . . . ?
C46 C47 C52 F11 -76.1(3) . . . . ?
C46 C47 C52 F12 164.8(2) . . . . ?
C47 C46 C51 C50 -2.8(3) . . . . ?
C47 C48 C49 C50 -1.4(4) . . . . ?
C48 C47 C52 F10 -132.8(2) . . . . ?
C48 C47 C52 F11 107.0(3) . . . . ?
C48 C47 C52 F12 -12.1(3) . . . . ?
C48 C49 C50 C51 2.6(4) . . . . ?
C49 C50 C51 C46 -0.5(4) . . . . ?
C51 C46 C47 C48 3.9(3) . . . . ?
C51 C46 C47 C52 -173.0(2) . . . . ?
C52 C47 C48 C49 175.2(2) . . . . ?
C53 C57 C58 C56 -2.1(6) . . . . ?
C54 C56 C58 C57 0.3(6) . . . . ?
C55 C53 C57 C58 2.0(7) . . . . ?
C55 C54 C56 C58 1.8(5) . . . . ?
C56 C54 C55 C53 -2.0(5) . . . . ?
C56 C54 C55 C59 176.6(4) . . . . ?
C57 C53 C55 C54 0.1(6) . . . . ?
C57 C53 C55 C59 -178.5(4) . . . . ?

loop_
_exptl_oxdiff_crystal_face_indexfrac_h
_exptl_oxdiff_crystal_face_indexfrac_k
_exptl_oxdiff_crystal_face_indexfrac_l
_exptl_oxdiff_crystal_face_x
_exptl_oxdiff_crystal_face_y
_exptl_oxdiff_crystal_face_z
-21.2903 -0.5528 0.0010 0.0739 -0.0372 0.9966
16.4410 -1.3215 -17.1648 0.7711 -0.3671 -0.5202
-3.5564 -1.0369 19.3135 -0.6465 0.7577 -0.0890
-10.1337 -6.1961 3.4417 0.4583 0.7490 0.4785
6.3864 6.6252 -3.3859 -0.4968 -0.8112 -0.3084
-21.7909 0.2855 1.3133 -0.0549 -0.0863 0.9948
21.8574 0.5335 -1.6841 -0.0076 -0.0157 -0.9998
6.9426 -6.0365 -9.1830 0.9142 0.3781 -0.1461
-11.4117 5.5982 9.0216 -0.8622 -0.3562 0.3602
13.9238 3.9994 -14.1417 0.1578 -0.8573 -0.4901
